data_7708242
loop_
_publ_author_name
'Lei, Caijin'
'Yang, Hongwei'
'Zhang, Qinghua'
'Cheng, Guangbin'

_publ_section_title
;
 Synthesis of nitrogen-rich and thermostable energetic materials based on
 hetarenecarboxylic acids
;
_journal_name_full 'Dalton Transactions'
_journal_paper_doi 10.1039/D1DT02854E
_journal_year 2021
_chemical_formula_moiety '2(N O3), C5 H9 N11, H2 O'
_chemical_formula_sum 'C5 H11 N13 O7'
_chemical_formula_weight 365.27
_space_group_crystal_system triclinic
_space_group_IT_number 2
_space_group_name_Hall '-P 1'
_space_group_name_H-M_alt 'P -1'
_atom_sites_solution_hydrogens mixed
_atom_sites_solution_primary dual
_audit_creation_date 2020-11-23
_audit_creation_method
;
Olex2 1.2
(compiled 2018.05.29 svn.r3508 for OlexSys, GUI svn.r5506)
;
_audit_update_record
;
2021-04-19 deposited with the CCDC.	2021-09-08 downloaded from the CCDC.
;
_cell_angle_alpha 77.516(4)
_cell_angle_beta 75.288(4)
_cell_angle_gamma 89.243(3)
_cell_formula_units_Z 2
_cell_length_a 6.5824(11)
_cell_length_b 9.6308(11)
_cell_length_c 11.1986(16)
_cell_measurement_reflns_used 2571
_cell_measurement_temperature 160
_cell_measurement_theta_max 26.226
_cell_measurement_theta_min 2.168
_cell_volume 669.76(17)
_computing_cell_refinement 'SAINT V8.40A (?, 2016)'
_computing_data_reduction 'SAINT V8.40A (?, 2016)'
_computing_molecular_graphics 'Olex2 (Dolomanov et al., 2009)'
_computing_publication_material 'Olex2 (Dolomanov et al., 2009)'
_computing_structure_refinement 'ShelXL (Sheldrick, 2015)'
_computing_structure_solution 'XT (Sheldrick, 2015)'
_diffrn_ambient_temperature 160.0
_diffrn_measured_fraction_theta_full 0.993
_diffrn_measured_fraction_theta_max 0.990
_diffrn_measurement_device_type 'D8 VENTURE'
_diffrn_measurement_method '\f and \w scans'
_diffrn_radiation_type MoK\a
_diffrn_radiation_wavelength 0.71073
_diffrn_reflns_av_R_equivalents 0.0576
_diffrn_reflns_av_unetI/netI 0.0762
_diffrn_reflns_Laue_measured_fraction_full 0.993
_diffrn_reflns_Laue_measured_fraction_max 0.990
_diffrn_reflns_limit_h_max 8
_diffrn_reflns_limit_h_min -8
_diffrn_reflns_limit_k_max 12
_diffrn_reflns_limit_k_min -12
_diffrn_reflns_limit_l_max 13
_diffrn_reflns_limit_l_min -14
_diffrn_reflns_number 7581
_diffrn_reflns_point_group_measured_fraction_full 0.993
_diffrn_reflns_point_group_measured_fraction_max 0.990
_diffrn_reflns_theta_full 25.242
_diffrn_reflns_theta_max 26.445
_diffrn_reflns_theta_min 1.927
_diffrn_standards_number 0
_exptl_absorpt_coefficient_mu 0.163
_exptl_absorpt_correction_T_max 0.7454
_exptl_absorpt_correction_T_min 0.6596
_exptl_absorpt_correction_type multi-scan
_exptl_absorpt_process_details
'SADABS-2016/2 (Bruker,2016/2) was used for absorption correction. wR2(int) was 0.1258 before and 0.0630 after correction. The Ratio of minimum to maximum transmission is 0.8849. The \l/2 correction factor is Not present.'
_exptl_crystal_colour colourless
_exptl_crystal_colour_primary colourless
_exptl_crystal_density_diffrn 1.811
_exptl_crystal_description block
_exptl_crystal_F_000 376
_exptl_crystal_size_max 0.16
_exptl_crystal_size_mid 0.09
_exptl_crystal_size_min 0.04
_refine_diff_density_max 0.606
_refine_diff_density_min -0.356
_refine_diff_density_rms 0.100
_refine_ls_extinction_method none
_refine_ls_goodness_of_fit_ref 1.049
_refine_ls_hydrogen_treatment mixed
_refine_ls_matrix_type full
_refine_ls_number_parameters 241
_refine_ls_number_reflns 2733
_refine_ls_number_restraints 1
_refine_ls_restrained_S_all 1.049
_refine_ls_R_factor_all 0.1151
_refine_ls_R_factor_gt 0.0720
_refine_ls_shift/su_max 0.000
_refine_ls_shift/su_mean 0.000
_refine_ls_structure_factor_coef Fsqd
_refine_ls_weighting_details 'w=1/[\s^2^(Fo^2^)+(0.1169P)^2^+0.3698P] where P=(Fo^2^+2Fc^2^)/3'
_refine_ls_weighting_scheme calc
_refine_ls_wR_factor_gt 0.1770
_refine_ls_wR_factor_ref 0.2144
_reflns_Friedel_coverage 0.000
_reflns_number_gt 1793
_reflns_number_total 2733
_reflns_threshold_expression 'I > 2\s(I)'
_cod_data_source_file d1dt02854e2.cif
_cod_data_source_block lcj
_cod_database_code 7708242
_shelx_shelxl_version_number 2018/3
_shelx_space_group_comment
;
The symmetry employed for this shelxl refinement is uniquely defined
by the following loop, which should always be used as a source of
symmetry information in preference to the above space-group names.
They are only intended as comments.
;
_shelx_estimated_absorpt_t_max 0.994
_shelx_estimated_absorpt_t_min 0.974
_olex2_refinement_description
;
1. Fixed Uiso
 At 1.2 times of:
  All N(H) groups, All N(H,H) groups
 At 1.5 times of:
  All O(H,H) groups
2. Restrained distances
 N7-H7B \\sim N7-H7A
 with sigma of 0.02
3.a Free rotating group:
 O1(H1A,H1B)
3.b Aromatic/amide H refined with riding coordinates:
 N8(H8), N10(H10)
3.c X=CH2 refined with riding coordinates:
 N3(H3A,H3B), N11(H11A,H11B)
;
_olex2_submission_special_instructions 'No special instructions were received'

loop_
_space_group_symop_operation_xyz
'x, y, z'
'-x, -y, -z'

loop_
_atom_site_label
_atom_site_type_symbol
_atom_site_fract_x
_atom_site_fract_y
_atom_site_fract_z
_atom_site_U_iso_or_equiv
_atom_site_adp_type
_atom_site_occupancy
_atom_site_site_symmetry_order
_atom_site_calc_flag
_atom_site_refinement_flags_posn
_atom_site_refinement_flags_adp
_atom_site_refinement_flags_occupancy
_atom_site_disorder_assembly
_atom_site_disorder_group
O7 O 0.0460(4) 0.4868(3) 0.8479(2) 0.0314(7) Uani 1 1 d . . . . .
O2 O 0.6976(5) 0.0250(3) 0.1805(3) 0.0359(7) Uani 1 1 d . . . . .
O5 O 0.1857(5) 0.3630(3) 0.7095(3) 0.0383(8) Uani 1 1 d . . . . .
O6 O 0.1113(5) 0.5822(3) 0.6471(3) 0.0396(8) Uani 1 1 d . . . . .
O3 O 0.5772(5) 0.1032(3) 0.3514(3) 0.0372(8) Uani 1 1 d . . . . .
O4 O 0.7525(5) -0.0883(3) 0.3588(3) 0.0411(8) Uani 1 1 d . . . . .
N4 N 0.2117(5) 1.0268(3) 0.1470(3) 0.0213(7) Uani 1 1 d . . . . .
N8 N 0.2950(5) 0.5878(3) 0.3812(3) 0.0220(7) Uani 1 1 d . . . . .
H8 H 0.243960 0.611324 0.454399 0.026 Uiso 1 1 calc R . . . .
N6 N 0.2259(5) 0.9019(3) 0.3290(3) 0.0228(7) Uani 1 1 d . . . . .
N10 N 0.4219(5) 0.4708(3) 0.2380(3) 0.0241(7) Uani 1 1 d . . . . .
H10 H 0.470138 0.401058 0.200730 0.029 Uiso 1 1 calc R . . . .
O1 O 0.5985(6) 0.3017(3) 0.0908(3) 0.0463(9) Uani 1 1 d . . . . .
H1A H 0.609518 0.313923 0.010096 0.069 Uiso 1 1 d G . . . .
H1B H 0.624349 0.212524 0.114506 0.069 Uiso 1 1 d G . . . .
N5 N 0.2701(5) 0.8941(3) 0.1229(3) 0.0225(7) Uani 1 1 d . . . . .
N2 N 0.0980(5) 1.2269(4) 0.1748(3) 0.0247(7) Uani 1 1 d . . . . .
N9 N 0.4038(5) 0.6076(3) 0.1745(3) 0.0239(7) Uani 1 1 d . . . . .
N12 N 0.1158(5) 0.4778(4) 0.7341(3) 0.0257(8) Uani 1 1 d . . . . .
N1 N 0.1141(5) 1.1538(3) 0.2950(3) 0.0250(7) Uani 1 1 d . . . . .
N13 N 0.6756(5) 0.0124(4) 0.2982(3) 0.0275(8) Uani 1 1 d . . . . .
N3 N 0.1544(5) 1.1888(4) -0.0349(3) 0.0278(8) Uani 1 1 d . . . . .
H3A H 0.112673 1.272965 -0.066053 0.033 Uiso 1 1 calc R . . . .
H3B H 0.196357 1.128571 -0.084142 0.033 Uiso 1 1 calc R . . . .
N7 N 0.2101(6) 0.8465(4) 0.4575(3) 0.0282(8) Uani 1 1 d D . . . .
N11 N 0.3521(5) 0.3432(3) 0.4522(3) 0.0301(8) Uani 1 1 d . . . . .
H11A H 0.395153 0.262191 0.432534 0.036 Uiso 1 1 calc R . . . .
H11B H 0.305482 0.347835 0.532131 0.036 Uiso 1 1 calc R . . . .
C2 C 0.1804(6) 1.0344(4) 0.2705(3) 0.0222(8) Uani 1 1 d . . . . .
C4 C 0.3277(6) 0.6756(4) 0.2629(3) 0.0207(8) Uani 1 1 d . . . . .
C1 C 0.1542(6) 1.1535(4) 0.0844(3) 0.0221(8) Uani 1 1 d . . . . .
C5 C 0.3575(6) 0.4572(4) 0.3624(3) 0.0230(8) Uani 1 1 d . . . . .
C3 C 0.2761(6) 0.8234(4) 0.2371(3) 0.0210(8) Uani 1 1 d . . . . .
H2 H 0.049(6) 1.321(5) 0.162(4) 0.031(11) Uiso 1 1 d . . . . .
H7A H 0.078(5) 0.845(5) 0.503(4) 0.036(12) Uiso 1 1 d D . . . .
H7B H 0.303(7) 0.898(5) 0.478(5) 0.059(17) Uiso 1 1 d D . . . .

loop_
_atom_site_aniso_label
_atom_site_aniso_U_11
_atom_site_aniso_U_22
_atom_site_aniso_U_33
_atom_site_aniso_U_23
_atom_site_aniso_U_13
_atom_site_aniso_U_12
O7 0.0444(17) 0.0308(17) 0.0172(14) -0.0067(12) -0.0036(12) 0.0076(13)
O2 0.0543(19) 0.0344(18) 0.0193(15) -0.0101(13) -0.0064(13) 0.0050(14)
O5 0.066(2) 0.0247(17) 0.0238(16) -0.0098(12) -0.0080(14) 0.0183(14)
O6 0.065(2) 0.0277(17) 0.0200(15) 0.0004(13) -0.0052(13) 0.0121(14)
O3 0.0426(17) 0.0434(19) 0.0319(17) -0.0229(14) -0.0090(13) 0.0156(14)
O4 0.061(2) 0.0250(17) 0.0350(18) 0.0013(14) -0.0146(15) 0.0091(15)
N4 0.0306(17) 0.0174(17) 0.0173(16) -0.0052(12) -0.0074(12) 0.0056(13)
N8 0.0310(17) 0.0227(18) 0.0127(15) -0.0071(13) -0.0039(12) 0.0087(13)
N6 0.0332(18) 0.0209(18) 0.0155(16) -0.0063(13) -0.0067(13) 0.0051(13)
N10 0.0359(18) 0.0193(18) 0.0167(16) -0.0058(13) -0.0049(13) 0.0059(14)
O1 0.086(2) 0.0320(19) 0.0207(16) -0.0108(13) -0.0106(16) 0.0199(17)
N5 0.0312(17) 0.0177(17) 0.0196(16) -0.0065(13) -0.0067(13) 0.0071(13)
N2 0.0388(19) 0.0193(18) 0.0164(16) -0.0054(13) -0.0071(13) 0.0075(14)
N9 0.0329(18) 0.0217(18) 0.0164(16) -0.0039(13) -0.0060(13) 0.0048(13)
N12 0.0302(17) 0.028(2) 0.0206(17) -0.0066(15) -0.0081(13) 0.0051(14)
N1 0.0363(18) 0.0200(18) 0.0178(16) -0.0035(13) -0.0060(13) 0.0061(14)
N13 0.0350(18) 0.0255(19) 0.0222(18) -0.0082(15) -0.0051(14) 0.0009(15)
N3 0.0406(19) 0.0265(19) 0.0161(16) -0.0034(13) -0.0083(14) 0.0055(15)
N7 0.043(2) 0.026(2) 0.0125(16) -0.0031(14) -0.0034(14) 0.0051(16)
N11 0.050(2) 0.0195(18) 0.0197(17) -0.0043(14) -0.0072(15) 0.0101(15)
C2 0.031(2) 0.022(2) 0.0142(18) -0.0059(15) -0.0059(15) 0.0016(16)
C4 0.0294(19) 0.020(2) 0.0132(17) -0.0043(15) -0.0064(14) 0.0011(15)
C1 0.0268(19) 0.020(2) 0.0194(19) -0.0048(15) -0.0059(14) 0.0021(15)
C5 0.028(2) 0.023(2) 0.0201(19) -0.0066(16) -0.0086(15) 0.0038(16)
C3 0.0286(19) 0.019(2) 0.0161(18) -0.0060(15) -0.0063(14) 0.0035(15)

loop_
_atom_type_symbol
_atom_type_description
_atom_type_scat_dispersion_real
_atom_type_scat_dispersion_imag
_atom_type_scat_source
C C 0.0033 0.0016 'International Tables Vol C Tables 4.2.6.8 and 6.1.1.4'
H H 0.0000 0.0000 'International Tables Vol C Tables 4.2.6.8 and 6.1.1.4'
N N 0.0061 0.0033 'International Tables Vol C Tables 4.2.6.8 and 6.1.1.4'
O O 0.0106 0.0060 'International Tables Vol C Tables 4.2.6.8 and 6.1.1.4'

loop_
_geom_angle_atom_site_label_1
_geom_angle_atom_site_label_2
_geom_angle_atom_site_label_3
_geom_angle
_geom_angle_site_symmetry_1
_geom_angle_site_symmetry_3
_geom_angle_publ_flag
C2 N4 N5 114.2(3) . . ?
C2 N4 C1 107.1(3) . . ?
C1 N4 N5 138.2(3) . . ?
C4 N8 H8 126.9 . . ?
C5 N8 H8 126.9 . . ?
C5 N8 C4 106.2(3) . . ?
C2 N6 N7 129.2(3) . . ?
C2 N6 C3 106.4(3) . . ?
C3 N6 N7 124.2(3) . . ?
N9 N10 H10 124.2 . . ?
C5 N10 H10 124.2 . . ?
C5 N10 N9 111.5(3) . . ?
H1A O1 H1B 104.5 . . ?
C3 N5 N4 100.8(3) . . ?
N1 N2 H2 121(3) . . ?
C1 N2 N1 114.7(3) . . ?
C1 N2 H2 124(3) . . ?
C4 N9 N10 104.7(3) . . ?
O5 N12 O7 119.6(3) . . ?
O6 N12 O7 120.0(3) . . ?
O6 N12 O5 120.4(3) . . ?
C2 N1 N2 100.5(3) . . ?
O3 N13 O2 119.0(3) . . ?
O4 N13 O2 120.2(3) . . ?
O4 N13 O3 120.8(3) . . ?
H3A N3 H3B 120.0 . . ?
C1 N3 H3A 120.0 . . ?
C1 N3 H3B 120.0 . . ?
N6 N7 H7A 111(3) . . ?
N6 N7 H7B 106(3) . . ?
H7A N7 H7B 116(4) . . ?
H11A N11 H11B 120.0 . . ?
C5 N11 H11A 120.0 . . ?
C5 N11 H11B 120.0 . . ?
N4 C2 N6 104.1(3) . . ?
N1 C2 N4 114.6(3) . . ?
N1 C2 N6 141.2(3) . . ?
N8 C4 C3 125.4(3) . . ?
N9 C4 N8 111.5(3) . . ?
N9 C4 C3 123.0(3) . . ?
N2 C1 N4 103.0(3) . . ?
N3 C1 N4 127.0(3) . . ?
N3 C1 N2 130.0(4) . . ?
N10 C5 N8 106.1(3) . . ?
N11 C5 N8 125.3(3) . . ?
N11 C5 N10 128.6(3) . . ?
N6 C3 C4 123.1(3) . . ?
N5 C3 N6 114.4(3) . . ?
N5 C3 C4 122.5(3) . . ?

loop_
_geom_bond_atom_site_label_1
_geom_bond_atom_site_label_2
_geom_bond_distance
_geom_bond_site_symmetry_2
_geom_bond_publ_flag
O7 N12 1.262(4) . ?
O2 N13 1.268(4) . ?
O5 N12 1.250(4) . ?
O6 N12 1.246(4) . ?
O3 N13 1.246(4) . ?
O4 N13 1.238(4) . ?
N4 N5 1.392(4) . ?
N4 C2 1.363(4) . ?
N4 C1 1.370(5) . ?
N8 H8 0.8800 . ?
N8 C4 1.376(5) . ?
N8 C5 1.361(5) . ?
N6 N7 1.399(4) . ?
N6 C2 1.369(5) . ?
N6 C3 1.377(4) . ?
N10 H10 0.8800 . ?
N10 N9 1.374(4) . ?
N10 C5 1.327(5) . ?
O1 H1A 0.8701 . ?
O1 H1B 0.8699 . ?
N5 C3 1.322(5) . ?
N2 N1 1.407(4) . ?
N2 C1 1.332(5) . ?
N2 H2 0.95(4) . ?
N9 C4 1.296(5) . ?
N1 C2 1.285(5) . ?
N3 H3A 0.8800 . ?
N3 H3B 0.8800 . ?
N3 C1 1.304(5) . ?
N7 H7A 0.89(3) . ?
N7 H7B 0.90(3) . ?
N11 H11A 0.8800 . ?
N11 H11B 0.8800 . ?
N11 C5 1.313(5) . ?
C4 C3 1.444(5) . ?
